data_1500003
loop_
_publ_author_name
'Sonia B. Jim\'enez-Pulido'
'F\'atima M. Linares-Ordo\~nez'
'Miguel N. Moreno-Carretero'
'Miguel Quir\'os'

_publ_contact_author_address
;
     Departamento de Qu\'imica Inorg\'anica
     Facultad de Ciencias
     Universidad de Granada
     18071 Granada
     SPAIN
;
_publ_contact_author_email mquiros@ugr.es
_publ_contact_author_fax 34-58-248526
_publ_contact_author_name 'Miguel Quir\'os'
_publ_contact_author_phone 34-58-240441
_publ_section_title
;
 Versatile Coordinative Abilities of a New Hybrid Pteridine-Thiosemicarbazone
 Ligand: Crystal Structure, Spectroscopic Characterization, and
 Luminescent Properties
;
_journal_name_full 'Inorganic Chemistry'
_journal_page_first 1096
_journal_page_last 1106
_journal_paper_doi 10.1021/ic701994s
_journal_volume 47
_journal_year 2008
_chemical_formula_sum 'C14 H21 Cd N9 O9 S'
_chemical_formula_weight 603.86
_chemical_name_systematic
;
 ?
;
_space_group_IT_number 14
_symmetry_cell_setting monoclinic
_symmetry_space_group_name_Hall '-P 2ybc'
_symmetry_space_group_name_H-M 'P 1 21/c 1'
_atom_sites_solution_hydrogens geom
_atom_sites_solution_primary heavy
_atom_sites_solution_secondary difmap
_audit_creation_method SHELXL-97
_cell_angle_alpha 90.00
_cell_angle_beta 117.6730(10)
_cell_angle_gamma 90.00
_cell_formula_units_Z 4
_cell_length_a 12.8903(6)
_cell_length_b 13.1999(7)
_cell_length_c 14.7455(7)
_cell_measurement_reflns_used 5951
_cell_measurement_temperature 293(2)
_cell_measurement_theta_max 27.82
_cell_measurement_theta_min 2.19
_cell_volume 2221.96(19)
_computing_cell_refinement 'Bruker SMART'
_computing_data_collection 'Bruker SMART'
_computing_data_reduction 'Bruker SAINT'
_computing_molecular_graphics 'Xtal_GX (S. Hall & D. du Boulay)'
_computing_publication_material 'SHELXL-97 (Sheldrick, 1997)'
_computing_structure_refinement 'SHELXL-97 (Sheldrick, 1997)'
_computing_structure_solution 'SHELXS-97 (Sheldrick, 1990)'
_diffrn_ambient_temperature 293(2)
_diffrn_detector_area_resol_mean 66.06
_diffrn_measured_fraction_theta_full 0.940
_diffrn_measured_fraction_theta_max 0.940
_diffrn_measurement_device_type 'Bruker SMART APEX CCD system'
_diffrn_measurement_method 'phi and omega scans'
_diffrn_radiation_monochromator graphite
_diffrn_radiation_source 'fine-focus sealed tube'
_diffrn_radiation_type MoK\a
_diffrn_radiation_wavelength 0.71073
_diffrn_reflns_av_R_equivalents 0.0313
_diffrn_reflns_av_sigmaI/netI 0.0239
_diffrn_reflns_limit_h_max 16
_diffrn_reflns_limit_h_min -16
_diffrn_reflns_limit_k_max 17
_diffrn_reflns_limit_k_min -17
_diffrn_reflns_limit_l_max 18
_diffrn_reflns_limit_l_min -18
_diffrn_reflns_number 25308
_diffrn_reflns_theta_full 28.33
_diffrn_reflns_theta_max 28.33
_diffrn_reflns_theta_min 1.78
_exptl_absorpt_coefficient_mu 1.144
_exptl_absorpt_correction_T_max 0.8035
_exptl_absorpt_correction_T_min 0.6679
_exptl_absorpt_correction_type multi-scan
_exptl_crystal_colour colourless
_exptl_crystal_density_diffrn 1.805
_exptl_crystal_density_method 'not measured'
_exptl_crystal_description 'irregular shape'
_exptl_crystal_F_000 1216
_exptl_crystal_size_max 0.35
_exptl_crystal_size_mid 0.30
_exptl_crystal_size_min 0.20
_refine_diff_density_max 1.875
_refine_diff_density_min -0.806
_refine_diff_density_rms 0.114
_refine_ls_extinction_method none
_refine_ls_goodness_of_fit_ref 0.997
_refine_ls_hydrogen_treatment constr
_refine_ls_matrix_type full
_refine_ls_number_parameters 315
_refine_ls_number_reflns 5214
_refine_ls_number_restraints 2
_refine_ls_restrained_S_all 0.997
_refine_ls_R_factor_all 0.0521
_refine_ls_R_factor_gt 0.0485
_refine_ls_shift/su_max 0.000
_refine_ls_shift/su_mean 0.000
_refine_ls_structure_factor_coef Fsqd
_refine_ls_weighting_details 'calc w=1/[\s^2^(Fo^2^)+(0.1000P)^2^+3.0000P] where P=(Fo^2^+2Fc^2^)/3'
_refine_ls_weighting_scheme calc
_refine_ls_wR_factor_gt 0.1437
_refine_ls_wR_factor_ref 0.1473
_reflns_number_gt 4795
_reflns_number_total 5214
_reflns_threshold_expression >2sigma(I)
_cod_data_source_file cdiaz.cif
_cod_data_source_block cdiaz
_cod_original_sg_symbol_H-M 'P 21/c'
_cod_database_code 1500003

loop_
_symmetry_equiv_pos_as_xyz
'x, y, z'
'-x, y+1/2, -z+1/2'
'-x, -y, -z'
'x, -y-1/2, z-1/2'

loop_
_atom_site_label
_atom_site_type_symbol
_atom_site_fract_x
_atom_site_fract_y
_atom_site_fract_z
_atom_site_U_iso_or_equiv
_atom_site_adp_type
_atom_site_occupancy
_atom_site_symmetry_multiplicity
_atom_site_calc_flag
_atom_site_refinement_flags
Cd Cd 0.24353(2) 0.26256(2) 0.26394(2) 0.04047(13) Uani 1 1 d .
N1 N 0.2023(3) 0.6795(2) 0.3020(3) 0.0483(8) Uani 1 1 d .
C1 C 0.2072(5) 0.7879(4) 0.2829(5) 0.0709(14) Uani 1 1 d .
H11 H 0.1387 0.8210 0.2786 0.085 Uiso 1 1 d R
H12 H 0.2101 0.7965 0.2194 0.085 Uiso 1 1 d R
H13 H 0.2759 0.8172 0.3376 0.085 Uiso 1 1 d R
C1A C 0.2421(3) 0.6080(3) 0.2563(3) 0.0422(8) Uani 1 1 d .
C2 C 0.1629(3) 0.6514(3) 0.3695(3) 0.0490(9) Uani 1 1 d .
O2 O 0.1381(3) 0.7143(3) 0.4167(3) 0.0628(9) Uani 1 1 d .
N3 N 0.1511(3) 0.5491(3) 0.3835(3) 0.0492(8) Uani 1 1 d .
C3 C 0.0912(5) 0.5211(4) 0.4443(4) 0.0689(13) Uani 1 1 d .
H31 H 0.0110 0.5426 0.4089 0.083 Uiso 1 1 d R
H32 H 0.1292 0.5533 0.5101 0.083 Uiso 1 1 d R
H33 H 0.0944 0.4489 0.4530 0.083 Uiso 1 1 d R
C4 C 0.1874(3) 0.4718(3) 0.3426(3) 0.0465(8) Uani 1 1 d .
O4 O 0.1783(3) 0.3827(2) 0.3580(3) 0.0580(8) Uani 1 1 d .
C4A C 0.2402(3) 0.5072(3) 0.2787(3) 0.0397(7) Uani 1 1 d .
N5 N 0.2843(3) 0.4367(2) 0.2413(2) 0.0369(6) Uani 1 1 d .
C6 C 0.3267(3) 0.4650(3) 0.1790(3) 0.0378(7) Uani 1 1 d .
C7 C 0.3199(3) 0.5689(3) 0.1494(3) 0.0430(8) Uani 1 1 d .
C71 C 0.3493(5) 0.6067(3) 0.0685(4) 0.0590(11) Uani 1 1 d .
H71 H 0.3114 0.6707 0.0431 0.071 Uiso 1 1 d R
H72 H 0.3230 0.5589 0.0132 0.071 Uiso 1 1 d R
H73 H 0.4326 0.6152 0.0973 0.071 Uiso 1 1 d R
N8 N 0.2797(3) 0.6387(3) 0.1900(3) 0.0476(7) Uani 1 1 d .
C9 C 0.3755(3) 0.3820(3) 0.1419(3) 0.0384(7) Uani 1 1 d .
C91 C 0.4721(4) 0.3976(3) 0.1142(4) 0.0539(10) Uani 1 1 d .
H91 H 0.5281 0.3436 0.1421 0.065 Uiso 1 1 d R
H92 H 0.5101 0.4611 0.1417 0.065 Uiso 1 1 d R
H93 H 0.4402 0.3983 0.0411 0.065 Uiso 1 1 d R
N10 N 0.3337(3) 0.2946(2) 0.1452(2) 0.0390(6) Uani 1 1 d .
N11 N 0.3740(3) 0.2135(2) 0.1129(3) 0.0454(7) Uani 1 1 d .
H111 H 0.4092 0.2231 0.0764 0.055 Uiso 1 1 d R
C12 C 0.3586(4) 0.1185(3) 0.1383(3) 0.0453(8) Uani 1 1 d .
N12 N 0.3964(4) 0.0460(3) 0.0984(3) 0.0617(10) Uani 1 1 d .
H121 H 0.4280 0.0616 0.0601 0.074 Uiso 1 1 d R
H122 H 0.3898 -0.0165 0.1113 0.074 Uiso 1 1 d R
S12 S 0.29959(11) 0.08935(8) 0.21559(9) 0.0547(3) Uani 1 1 d .
N1N N 0.5039(3) 0.3322(2) 0.4398(2) 0.0447(7) Uani 1 1 d .
O1N O 0.4152(3) 0.2827(3) 0.4306(2) 0.0597(8) Uani 1 1 d .
O2N O 0.5300(3) 0.3341(2) 0.3708(2) 0.0571(7) Uani 1 1 d .
O3N O 0.5601(3) 0.3796(3) 0.5206(2) 0.0693(9) Uani 1 1 d .
N2N N 0.1392(4) 0.1039(4) 0.3430(4) 0.0750(13) Uani 1 1 d .
O4N O 0.0861(3) 0.1613(3) 0.2678(3) 0.0776(10) Uani 1 1 d .
O5N O 0.2407(4) 0.1296(5) 0.4011(3) 0.1099(18) Uani 1 1 d .
O6N O 0.0904(7) 0.0298(4) 0.3553(6) 0.147(3) Uani 1 1 d .
C1E C 0.0354(6) 0.3554(6) 0.0343(5) 0.090(2) Uani 1 1 d D
H11E H 0.0915 0.4056 0.0367 0.109 Uiso 1 1 d R
H12E H -0.0408 0.3874 0.0083 0.109 Uiso 1 1 d R
O1E O 0.0686(3) 0.3165(3) 0.1301(3) 0.0797(12) Uani 1 1 d D
H1E H 0.027(5) 0.263(3) 0.1237(16) 0.096 Uiso 1 1 d D
C2E C 0.0267(11) 0.2691(7) -0.0356(7) 0.128(4) Uani 1 1 d .
H21E H 0.0880 0.2217 0.0029 0.154 Uiso 1 1 d R
H22E H 0.0366 0.2942 -0.0922 0.154 Uiso 1 1 d R
H23E H -0.0479 0.2359 -0.0609 0.154 Uiso 1 1 d R

loop_
_atom_site_aniso_label
_atom_site_aniso_U_11
_atom_site_aniso_U_22
_atom_site_aniso_U_33
_atom_site_aniso_U_23
_atom_site_aniso_U_13
_atom_site_aniso_U_12
Cd 0.04591(19) 0.03498(18) 0.04158(19) 0.00320(9) 0.02120(14) 0.00085(9)
N1 0.0456(17) 0.0356(16) 0.0565(19) -0.0068(14) 0.0176(15) 0.0058(13)
C1 0.075(3) 0.039(2) 0.099(4) -0.010(2) 0.040(3) 0.001(2)
C1A 0.0350(17) 0.037(2) 0.0457(19) -0.0038(14) 0.0117(15) 0.0032(13)
C2 0.0324(16) 0.054(2) 0.051(2) -0.0138(18) 0.0112(15) 0.0068(15)
O2 0.0477(16) 0.0640(19) 0.069(2) -0.0242(17) 0.0208(15) 0.0049(14)
N3 0.0459(17) 0.056(2) 0.0497(18) -0.0020(15) 0.0253(15) 0.0079(15)
C3 0.080(3) 0.073(3) 0.075(3) 0.006(3) 0.054(3) 0.016(3)
C4 0.048(2) 0.047(2) 0.0450(19) -0.0001(16) 0.0216(17) 0.0036(16)
O4 0.078(2) 0.0456(16) 0.067(2) 0.0061(14) 0.0481(18) 0.0055(14)
C4A 0.0398(17) 0.0356(18) 0.0407(17) -0.0035(13) 0.0163(15) 0.0015(13)
N5 0.0376(13) 0.0321(14) 0.0391(15) 0.0006(11) 0.0161(12) 0.0015(11)
C6 0.0374(16) 0.0368(17) 0.0345(16) -0.0011(13) 0.0128(13) -0.0010(13)
C7 0.0428(18) 0.0378(18) 0.0421(18) 0.0007(14) 0.0142(15) -0.0043(14)
C71 0.076(3) 0.045(2) 0.064(3) 0.0099(19) 0.040(2) 0.001(2)
N8 0.0468(17) 0.0367(16) 0.0547(19) 0.0008(14) 0.0197(15) 0.0007(13)
C9 0.0378(16) 0.0398(18) 0.0360(17) -0.0027(13) 0.0158(14) -0.0031(13)
C91 0.047(2) 0.058(2) 0.065(3) -0.012(2) 0.0324(19) -0.0089(18)
N10 0.0460(16) 0.0329(14) 0.0422(15) -0.0004(12) 0.0239(13) 0.0008(12)
N11 0.0593(19) 0.0357(15) 0.0518(18) -0.0049(14) 0.0347(16) 0.0013(14)
C12 0.050(2) 0.0378(19) 0.0427(19) -0.0055(15) 0.0173(16) 0.0035(15)
N12 0.084(3) 0.0399(18) 0.069(2) -0.0007(17) 0.042(2) 0.0133(18)
S12 0.0770(7) 0.0372(5) 0.0601(6) 0.0045(4) 0.0404(6) 0.0050(5)
N1N 0.0456(16) 0.0377(16) 0.0431(16) 0.0053(13) 0.0142(13) 0.0031(13)
O1N 0.0609(19) 0.0656(19) 0.0477(16) 0.0040(15) 0.0212(14) -0.0165(16)
O2N 0.0711(19) 0.0495(17) 0.0574(17) 0.0013(13) 0.0355(15) -0.0009(14)
O3N 0.0622(19) 0.087(3) 0.0491(17) -0.0116(16) 0.0177(15) -0.0158(17)
N2N 0.076(3) 0.080(3) 0.067(3) 0.025(2) 0.032(2) -0.010(2)
O4N 0.066(2) 0.090(3) 0.069(2) 0.026(2) 0.0248(17) 0.0050(19)
O5N 0.059(2) 0.192(6) 0.058(2) 0.005(3) 0.0090(18) -0.008(3)
O6N 0.224(7) 0.084(4) 0.193(6) 0.016(4) 0.148(6) -0.035(4)
C1E 0.076(4) 0.102(5) 0.077(4) 0.021(4) 0.021(3) -0.014(3)
O1E 0.0516(18) 0.088(3) 0.079(2) 0.029(2) 0.0124(17) -0.0148(18)
C2E 0.158(9) 0.148(8) 0.094(6) -0.024(5) 0.072(6) -0.045(6)

loop_
_atom_type_symbol
_atom_type_description
_atom_type_scat_dispersion_real
_atom_type_scat_dispersion_imag
_atom_type_scat_source
C C 0.0033 0.0016 'International Tables Vol C Tables 4.2.6.8 and 6.1.1.4'
H H 0.0000 0.0000 'International Tables Vol C Tables 4.2.6.8 and 6.1.1.4'
N N 0.0061 0.0033 'International Tables Vol C Tables 4.2.6.8 and 6.1.1.4'
O O 0.0106 0.0060 'International Tables Vol C Tables 4.2.6.8 and 6.1.1.4'
S S 0.1246 0.1234 'International Tables Vol C Tables 4.2.6.8 and 6.1.1.4'
Cd Cd -0.8075 1.2024 'International Tables Vol C Tables 4.2.6.8 and 6.1.1.4'

loop_
_geom_angle_atom_site_label_1
_geom_angle_atom_site_label_2
_geom_angle_atom_site_label_3
_geom_angle
O1E Cd N5 77.14(12)
O1E Cd O1N 153.41(15)
N5 Cd O1N 83.22(10)
O1E Cd O4N 72.43(12)
N5 Cd O4N 139.21(12)
O1N Cd O4N 114.16(11)
O1E Cd O4 80.34(15)
N5 Cd O4 67.87(10)
O1N Cd O4 75.70(12)
O4N Cd O4 80.64(13)
O1E Cd N10 86.43(12)
N5 Cd N10 63.18(10)
O1N Cd N10 100.61(11)
O4N Cd N10 138.87(12)
O4 Cd N10 130.97(10)
O1E Cd S12 108.79(13)
N5 Cd S12 133.95(8)
O1N Cd S12 97.73(10)
O4N Cd S12 82.27(11)
O4 Cd S12 157.08(8)
N10 Cd S12 71.53(7)
O1E Cd O5N 119.59(12)
N5 Cd O5N 143.56(14)
O1N Cd O5N 68.70(12)
O4N Cd O5N 47.70(12)
O4 Cd O5N 82.59(15)
N10 Cd O5N 142.64(14)
S12 Cd O5N 74.61(13)
C2 N1 C1A 121.0(4)
C2 N1 C1 118.1(4)
C1A N1 C1 120.8(4)
N8 C1A C4A 121.4(4)
N8 C1A N1 119.3(4)
C4A C1A N1 119.4(4)
O2 C2 N1 121.2(4)
O2 C2 N3 120.2(4)
N1 C2 N3 118.6(3)
C4 N3 C2 125.1(4)
C4 N3 C3 117.5(4)
C2 N3 C3 117.3(4)
O4 C4 N3 123.7(4)
O4 C4 C4A 122.8(4)
N3 C4 C4A 113.5(4)
C4 O4 Cd 115.1(3)
N5 C4A C1A 121.2(4)
N5 C4A C4 117.0(3)
C1A C4A C4 121.8(3)
C6 N5 C4A 118.8(3)
C6 N5 Cd 123.5(2)
C4A N5 Cd 116.4(2)
N5 C6 C7 119.8(3)
N5 C6 C9 115.4(3)
C7 C6 C9 124.8(3)
N8 C7 C6 120.6(4)
N8 C7 C71 115.1(4)
C6 C7 C71 124.2(4)
C7 N8 C1A 117.9(4)
N10 C9 C6 113.1(3)
N10 C9 C91 123.4(4)
C6 C9 C91 123.2(3)
C9 N10 N11 117.2(3)
C9 N10 Cd 120.6(2)
N11 N10 Cd 118.5(2)
C12 N11 N10 120.2(3)
N12 C12 N11 114.5(4)
N12 C12 S12 120.7(3)
N11 C12 S12 124.8(3)
C12 S12 Cd 104.83(14)
O2N N1N O3N 122.1(4)
O2N N1N O1N 120.6(3)
O3N N1N O1N 117.3(4)
N1N O1N Cd 121.0(2)
O6N N2N O5N 124.8(6)
O6N N2N O4N 120.6(6)
O5N N2N O4N 114.6(5)
N2N O4N Cd 103.4(3)
N2N O5N Cd 92.2(3)
O1E C1E C2E 108.1(7)
C1E O1E Cd 135.1(4)

loop_
_geom_bond_atom_site_label_1
_geom_bond_atom_site_label_2
_geom_bond_distance
Cd O1E 2.313(3)
Cd N5 2.415(3)
Cd O1N 2.440(3)
Cd O4N 2.453(4)
Cd O4 2.496(3)
Cd N10 2.547(3)
Cd S12 2.5955(11)
Cd O5N 2.690(5)
N1 C2 1.362(6)
N1 C1A 1.389(5)
N1 C1 1.465(6)
C1A N8 1.340(5)
C1A C4A 1.373(6)
C2 O2 1.218(5)
C2 N3 1.385(6)
N3 C4 1.373(5)
N3 C3 1.476(6)
C4 O4 1.214(5)
C4 C4A 1.471(5)
C4A N5 1.336(5)
N5 C6 1.322(5)
C6 C7 1.429(5)
C6 C9 1.488(5)
C7 N8 1.328(5)
C7 C71 1.496(6)
C9 N10 1.283(5)
C9 C91 1.494(5)
N10 N11 1.367(4)
N11 C12 1.350(5)
C12 N12 1.328(5)
C12 S12 1.682(5)
N1N O2N 1.211(4)
N1N O3N 1.239(4)
N1N O1N 1.268(5)
N2N O6N 1.221(6)
N2N O5N 1.233(6)
N2N O4N 1.252(6)
C1E O1E 1.371(7)
C1E C2E 1.505(11)
